data_7715858
loop_
_publ_author_name
'Garc&#xed;a-Garc&#xed;a, Amalia'
'Medina-O'donnell, Marta'
'Rojas, Sara'
'Cano-Morenilla, Mariola'
'Morales, Juan'
'Quesada-Moreno, Mar&#xed;a Mar'
'Sainz, Juan'
'Vitorica-Yrezabal, I&#xf1;igo J'
'Rodr&#xed;guez-Di&#xe9;guez, Antonio'
'Navarro, Amparo'
'Reyes-Zurita, Fernando J'

_publ_section_title
;
 Modulating anti-inflammatory and anticancer properties by designing a
 family of metal-complexes based on 5-nitropicolinic acid.
;
_journal_issue 21
_journal_name_full 'Dalton transactions (Cambridge, England : 2003)'
_journal_page_first 8988
_journal_page_last 9000
_journal_paper_doi 10.1039/d4dt00265b
_journal_volume 53
_journal_year 2024
_chemical_formula_moiety 'C12 H6 Cu N4 O8'
_chemical_formula_sum 'C12 H6 Cu N4 O8'
_chemical_formula_weight 397.75
_space_group_crystal_system monoclinic
_space_group_IT_number 14
_space_group_name_Hall '-P 2ybc'
_space_group_name_H-M_alt 'P 1 21/c 1'
_atom_sites_solution_hydrogens geom
_atom_sites_solution_primary dual
_audit_creation_date 2024-03-21
_audit_creation_method
;
Olex2 1.5
(compiled 2024.02.16 svn.r378c4104 for OlexSys, GUI svn.r6928)
;
_audit_update_record
;
2024-03-27 deposited with the CCDC.	2024-04-04 downloaded from the CCDC.
;
_cell_angle_alpha 90
_cell_angle_beta 106.370(4)
_cell_angle_gamma 90
_cell_formula_units_Z 2
_cell_length_a 6.4800(8)
_cell_length_b 10.0354(12)
_cell_length_c 10.6890(11)
_cell_measurement_reflns_used 3553
_cell_measurement_temperature 296.15
_cell_measurement_theta_max 26.45
_cell_measurement_theta_min 2.84
_cell_volume 666.92(13)
_computing_cell_refinement 'SAINT V8.40B (?, 2016)'
_computing_data_reduction 'SAINT V8.40B (?, 2016)'
_computing_molecular_graphics 'Olex2 1.5 (Dolomanov et al., 2009)'
_computing_publication_material 'Olex2 1.5 (Dolomanov et al., 2009)'
_computing_structure_refinement 'SHELXL 2018/3 (Sheldrick, 2015)'
_computing_structure_solution 'SHELXT 2018/2 (Sheldrick, 2018)'
_diffrn_ambient_temperature 296.15
_diffrn_measured_fraction_theta_full 1.000
_diffrn_measured_fraction_theta_max 0.998
_diffrn_measurement_device_type 'Bruker APEX-II CCD'
_diffrn_measurement_method '\f and \w scans'
_diffrn_radiation_type MoK\a
_diffrn_radiation_wavelength 0.71073
_diffrn_reflns_av_R_equivalents 0.0522
_diffrn_reflns_av_unetI/netI 0.0282
_diffrn_reflns_Laue_measured_fraction_full 1.000
_diffrn_reflns_Laue_measured_fraction_max 0.998
_diffrn_reflns_limit_h_max 8
_diffrn_reflns_limit_h_min -8
_diffrn_reflns_limit_k_max 12
_diffrn_reflns_limit_k_min -12
_diffrn_reflns_limit_l_max 13
_diffrn_reflns_limit_l_min -13
_diffrn_reflns_number 9205
_diffrn_reflns_point_group_measured_fraction_full 1.000
_diffrn_reflns_point_group_measured_fraction_max 0.998
_diffrn_reflns_theta_full 25.242
_diffrn_reflns_theta_max 26.449
_diffrn_reflns_theta_min 2.840
_diffrn_source_current 1.4
_diffrn_source_power 0.07
_diffrn_source_voltage 50.0
_diffrn_standards_number 0
_exptl_absorpt_coefficient_mu 1.697
_exptl_absorpt_correction_T_max 0.7454
_exptl_absorpt_correction_T_min 0.6821
_exptl_absorpt_correction_type multi-scan
_exptl_absorpt_process_details
;
SADABS-2016/2 (Bruker,2016/2) was used for absorption correction.
wR2(int) was 0.0671 before and 0.0528 after correction.
The Ratio of minimum to maximum transmission is 0.9151.
The \l/2 correction factor is Not present.
;
_exptl_crystal_colour 'clear blue'
_exptl_crystal_colour_lustre clear
_exptl_crystal_colour_primary blue
_exptl_crystal_density_diffrn 1.981
_exptl_crystal_description block
_exptl_crystal_F_000 398
_exptl_crystal_size_max 0.18
_exptl_crystal_size_mid 0.16
_exptl_crystal_size_min 0.11
_refine_diff_density_max 1.193
_refine_diff_density_min -0.387
_refine_diff_density_rms 0.069
_refine_ls_extinction_method none
_refine_ls_goodness_of_fit_ref 1.045
_refine_ls_hydrogen_treatment constr
_refine_ls_matrix_type full
_refine_ls_number_parameters 115
_refine_ls_number_reflns 1372
_refine_ls_number_restraints 0
_refine_ls_restrained_S_all 1.045
_refine_ls_R_factor_all 0.0323
_refine_ls_R_factor_gt 0.0280
_refine_ls_shift/su_max 0.000
_refine_ls_shift/su_mean 0.000
_refine_ls_structure_factor_coef Fsqd
_refine_ls_weighting_details 'w=1/[\s^2^(Fo^2^)+(0.0563P)^2^+0.0508P] where P=(Fo^2^+2Fc^2^)/3'
_refine_ls_weighting_scheme calc
_refine_ls_wR_factor_gt 0.0784
_refine_ls_wR_factor_ref 0.0805
_reflns_Friedel_coverage 0.000
_reflns_number_gt 1208
_reflns_number_total 1372
_reflns_threshold_expression 'I > 2\s(I)'
_cod_data_source_file d4dt00265b2.cif
_cod_data_source_block Compound3
_cod_depositor_comments 'Adding full bibliography for 7715854--7715859.cif.'
_cod_database_code 7715858
_shelx_shelxl_version_number 2018/3
_shelx_space_group_comment
;
The symmetry employed for this shelxl refinement is uniquely defined
by the following loop, which should always be used as a source of
symmetry information in preference to the above space-group names.
They are only intended as comments.
;
_shelx_estimated_absorpt_t_max 0.835
_shelx_estimated_absorpt_t_min 0.750
_olex2_refinement_description
;
1. Fixed Uiso
 At 1.2 times of:
  All C(H) groups
2.a Aromatic/amide H refined with riding coordinates:
 C6(H6), C4(H4), C3(H3)
;
_olex2_submission_special_instructions 'No special instructions were received'

loop_
_space_group_symop_operation_xyz
'x, y, z'
'-x, y+1/2, -z+1/2'
'-x, -y, -z'
'x, -y-1/2, z-1/2'

loop_
_atom_site_label
_atom_site_type_symbol
_atom_site_fract_x
_atom_site_fract_y
_atom_site_fract_z
_atom_site_U_iso_or_equiv
_atom_site_adp_type
_atom_site_occupancy
_atom_site_site_symmetry_order
_atom_site_calc_flag
_atom_site_refinement_flags_posn
_atom_site_refinement_flags_adp
_atom_site_refinement_flags_occupancy
_atom_site_disorder_assembly
_atom_site_disorder_group
Cu1 Cu 0.000000 0.500000 0.500000 0.02736(15) Uani 1 2 d S . P . .
O1 O -0.1945(2) 0.55504(15) 0.59828(12) 0.0327(3) Uani 1 1 d . . . . .
O2 O -0.2250(2) 0.55968(17) 0.80101(13) 0.0386(4) Uani 1 1 d . . . . .
O4 O 0.7348(3) 0.23500(15) 0.75055(16) 0.0433(4) Uani 1 1 d . . . . .
N1 N 0.1766(2) 0.43566(15) 0.66908(14) 0.0250(3) Uani 1 1 d . . . . .
N2 N 0.6694(3) 0.26196(16) 0.84393(17) 0.0338(4) Uani 1 1 d . . . . .
O3 O 0.7640(3) 0.23163(18) 0.95593(15) 0.0554(5) Uani 1 1 d . . . . .
C2 C 0.0855(3) 0.45985(19) 0.76534(18) 0.0247(4) Uani 1 1 d . . . . .
C1 C -0.1311(3) 0.53154(19) 0.72073(19) 0.0273(4) Uani 1 1 d . . . . .
C5 C 0.4663(3) 0.33372(17) 0.82026(17) 0.0264(4) Uani 1 1 d . . . . .
C6 C 0.3660(3) 0.37464(17) 0.69457(18) 0.0271(4) Uani 1 1 d . . . . .
H6 H 0.430401 0.359679 0.628287 0.033 Uiso 1 1 calc R U . . .
C4 C 0.3792(3) 0.35905(19) 0.92116(18) 0.0313(4) Uani 1 1 d . . . . .
H4 H 0.449716 0.333613 1.006123 0.038 Uiso 1 1 calc R U . . .
C3 C 0.1832(3) 0.42360(19) 0.89185(18) 0.0310(4) Uani 1 1 d . . . . .
H3 H 0.118187 0.442248 0.957138 0.037 Uiso 1 1 calc R U . . .

loop_
_atom_site_aniso_label
_atom_site_aniso_U_11
_atom_site_aniso_U_22
_atom_site_aniso_U_33
_atom_site_aniso_U_23
_atom_site_aniso_U_13
_atom_site_aniso_U_12
Cu1 0.0261(2) 0.0379(2) 0.0175(2) 0.00191(11) 0.00521(14) 0.00712(12)
O1 0.0285(7) 0.0449(8) 0.0244(7) 0.0025(6) 0.0068(6) 0.0087(6)
O2 0.0376(8) 0.0498(9) 0.0331(8) 0.0019(7) 0.0177(6) 0.0097(7)
O4 0.0441(9) 0.0468(9) 0.0418(9) 0.0039(7) 0.0166(7) 0.0182(7)
N1 0.0263(8) 0.0284(8) 0.0196(7) -0.0002(6) 0.0057(6) 0.0022(6)
N2 0.0337(9) 0.0324(8) 0.0327(9) 0.0043(7) 0.0049(7) 0.0083(7)
O3 0.0541(11) 0.0704(11) 0.0350(9) 0.0106(8) 0.0018(8) 0.0296(9)
C2 0.0240(9) 0.0249(8) 0.0255(9) -0.0001(7) 0.0074(7) -0.0006(7)
C1 0.0262(10) 0.0290(8) 0.0274(10) -0.0005(7) 0.0088(8) 0.0012(7)
C5 0.0276(9) 0.0236(8) 0.0266(9) 0.0023(7) 0.0056(7) 0.0015(7)
C6 0.0294(9) 0.0303(9) 0.0223(8) 0.0005(7) 0.0085(7) 0.0047(7)
C4 0.0362(10) 0.0341(9) 0.0214(9) 0.0053(7) 0.0044(8) 0.0017(8)
C3 0.0367(11) 0.0381(10) 0.0212(8) 0.0018(7) 0.0133(8) 0.0030(8)

loop_
_atom_type_symbol
_atom_type_description
_atom_type_scat_dispersion_real
_atom_type_scat_dispersion_imag
_atom_type_scat_source
C C 0.0033 0.0016 'International Tables Vol C Tables 4.2.6.8 and 6.1.1.4'
H H 0.0000 0.0000 'International Tables Vol C Tables 4.2.6.8 and 6.1.1.4'
Cu Cu 0.3201 1.2651 'International Tables Vol C Tables 4.2.6.8 and 6.1.1.4'
N N 0.0061 0.0033 'International Tables Vol C Tables 4.2.6.8 and 6.1.1.4'
O O 0.0106 0.0060 'International Tables Vol C Tables 4.2.6.8 and 6.1.1.4'

loop_
_geom_angle_atom_site_label_1
_geom_angle_atom_site_label_2
_geom_angle_atom_site_label_3
_geom_angle
_geom_angle_site_symmetry_1
_geom_angle_site_symmetry_3
_geom_angle_publ_flag
O1 Cu1 O1 180.0 . 3_566 ?
O1 Cu1 N1 83.88(6) 3_566 3_566 ?
O1 Cu1 N1 83.88(6) . . ?
O1 Cu1 N1 96.12(6) . 3_566 ?
O1 Cu1 N1 96.12(6) 3_566 . ?
N1 Cu1 N1 180.0 . 3_566 ?
C1 O1 Cu1 115.63(12) . . ?
C2 N1 Cu1 112.26(12) . . ?
C6 N1 Cu1 127.38(12) . . ?
C6 N1 C2 120.35(15) . . ?
O4 N2 C5 118.19(16) . . ?
O3 N2 O4 123.58(18) . . ?
O3 N2 C5 118.23(17) . . ?
N1 C2 C1 114.11(15) . . ?
N1 C2 C3 121.79(17) . . ?
C3 C2 C1 124.09(16) . . ?
O1 C1 C2 114.09(16) . . ?
O2 C1 O1 126.78(18) . . ?
O2 C1 C2 119.14(17) . . ?
C6 C5 N2 118.04(16) . . ?
C4 C5 N2 120.35(16) . . ?
C4 C5 C6 121.61(17) . . ?
N1 C6 C5 119.39(16) . . ?
N1 C6 H6 120.3 . . ?
C5 C6 H6 120.3 . . ?
C5 C4 H4 121.2 . . ?
C5 C4 C3 117.62(16) . . ?
C3 C4 H4 121.2 . . ?
C2 C3 C4 119.19(17) . . ?
C2 C3 H3 120.4 . . ?
C4 C3 H3 120.4 . . ?

loop_
_geom_bond_atom_site_label_1
_geom_bond_atom_site_label_2
_geom_bond_distance
_geom_bond_site_symmetry_2
_geom_bond_publ_flag
Cu1 O1 1.9348(13) . ?
Cu1 O1 1.9348(13) 3_566 ?
Cu1 N1 1.9562(14) . ?
Cu1 N1 1.9562(14) 3_566 ?
O1 C1 1.278(2) . ?
O2 C1 1.217(2) . ?
O4 N2 1.220(2) . ?
N1 C2 1.345(2) . ?
N1 C6 1.330(2) . ?
N2 O3 1.220(2) . ?
N2 C5 1.458(2) . ?
C2 C1 1.529(3) . ?
C2 C3 1.371(3) . ?
C5 C6 1.380(2) . ?
C5 C4 1.375(3) . ?
C6 H6 0.9300 . ?
C4 H4 0.9300 . ?
C4 C3 1.381(3) . ?
C3 H3 0.9300 . ?

loop_
_geom_torsion_atom_site_label_1
_geom_torsion_atom_site_label_2
_geom_torsion_atom_site_label_3
_geom_torsion_atom_site_label_4
_geom_torsion
_geom_torsion_site_symmetry_1
_geom_torsion_site_symmetry_2
_geom_torsion_site_symmetry_3
_geom_torsion_site_symmetry_4
_geom_torsion_publ_flag
Cu1 O1 C1 O2 178.56(17) . . . . ?
Cu1 O1 C1 C2 -1.8(2) . . . . ?
Cu1 N1 C2 C1 -0.27(19) . . . . ?
Cu1 N1 C2 C3 -179.59(15) . . . . ?
Cu1 N1 C6 C5 -178.79(13) . . . . ?
O4 N2 C5 C6 -4.0(3) . . . . ?
O4 N2 C5 C4 175.93(18) . . . . ?
N1 C2 C1 O1 1.4(2) . . . . ?
N1 C2 C1 O2 -178.95(18) . . . . ?
N1 C2 C3 C4 -0.8(3) . . . . ?
N2 C5 C6 N1 177.38(16) . . . . ?
N2 C5 C4 C3 -177.95(17) . . . . ?
O3 N2 C5 C6 176.30(18) . . . . ?
O3 N2 C5 C4 -3.7(3) . . . . ?
C2 N1 C6 C5 1.4(3) . . . . ?
C1 C2 C3 C4 179.97(18) . . . . ?
C5 C4 C3 C2 -0.3(3) . . . . ?
C6 N1 C2 C1 179.56(17) . . . . ?
C6 N1 C2 C3 0.2(3) . . . . ?
C6 C5 C4 C3 2.0(3) . . . . ?
C4 C5 C6 N1 -2.6(3) . . . . ?
C3 C2 C1 O1 -179.33(18) . . . . ?
C3 C2 C1 O2 0.3(3) . . . . ?
